data_2243318
loop_
_publ_author_name
'Assoumatine, Tokour\'e'
'Stoeckli-Evans, Helen'

_publ_section_title
;
 Silver(I) nitrate two-dimensional coordination polymers of two new
 pyrazinethiophane ligands:
 5,7-dihydro-1<i>H</i>,3<i>H</i>-dithieno[3,4-<i>b</i>:3',4'-<i>e</i>]pyrazine
 and
 3,4,8,10,11,13-hexahydro-1<i>H</i>,6<i>H</i>-bis([1,4]dithiocino)[6,7-<i>b</i>:6',7'-<i>e</i>]pyrazine
;
_journal_coeditor_code LH5951
_journal_issue 4
_journal_name_full 'Acta Crystallographica Section E'
_journal_page_first 539
_journal_page_last 546
_journal_paper_doi 10.1107/S205698902000362X
_journal_volume 76
_journal_year 2020
_chemical_formula_iupac '[Ag (N O3) (C12 H16 N2 S4)]'
_chemical_formula_moiety 'C12 H16 N2 S4'
_chemical_formula_sum 'C12 H16 N2 S4'
_chemical_formula_weight 316.51
_chemical_name_systematic
Poly[[\m~3~3,4,8,10,11,13-hexahydro-1<i>H</i>,6<i>H</i>-bis([1,4]dithiocino)[6,7-<i>b</i>;6',7'-<i>e</i>]pyrazine-\k^3^<i>S</i>:<i>S</i>':<i>S</i>''](nitrato-\k<i>O</i>)silver(I)]
_space_group_crystal_system monoclinic
_space_group_IT_number 15
_space_group_name_Hall '-C 2yc'
_space_group_name_H-M_alt 'C 1 2/c 1'
_atom_sites_solution_hydrogens geom
_atom_sites_solution_primary direct
_atom_sites_solution_secondary difmap
_audit_creation_method SHELXL-2018/3
_cell_angle_alpha 90
_cell_angle_beta 94.470(10)
_cell_angle_gamma 90
_cell_formula_units_Z 4
_cell_length_a 21.1618(18)
_cell_length_b 7.0585(5)
_cell_length_c 9.5057(7)
_cell_measurement_reflns_used 5000
_cell_measurement_temperature 223(2)
_cell_measurement_theta_max 25.90
_cell_measurement_theta_min 3.04
_cell_volume 1415.55(19)
_computing_cell_refinement
;
CELL in IPDS1 (Stoe & Cie, 1998)
;
_computing_data_collection
;
EXPOSE in IPDS1 (Stoe & Cie, 1998)
;
_computing_data_reduction
;
INTEGRATE in IPDS1 (Stoe & Cie, 1998)
;
_computing_molecular_graphics
;
Mercury (Macrae <i>et al.</i>,  2020)
;
_computing_publication_material
;
<i>SHELXL-2018/3</i> (Sheldrick, 2015), PLATON (Spek, 2020) and
publcif (Westrip, 2010)
;
_computing_structure_refinement
;
<i>SHELXL-2018/3</i> (Sheldrick, 2015)
;
_computing_structure_solution
;
SHELXS-97 (Sheldrick, 2008)
;
_diffrn_ambient_temperature 223(2)
_diffrn_detector 'image plate'
_diffrn_measured_fraction_theta_full 0.997
_diffrn_measured_fraction_theta_max 0.990
_diffrn_measurement_device '1 circle goniometer'
_diffrn_measurement_device_type 'STOE IPDS 1'
_diffrn_measurement_method '\f rotation'
_diffrn_radiation_monochromator 'plane graphite'
_diffrn_radiation_source 'fine-focus sealed tube'
_diffrn_radiation_type MoK\a
_diffrn_radiation_wavelength 0.71073
_diffrn_reflns_av_R_equivalents 0.0292
_diffrn_reflns_av_unetI/netI 0.0221
_diffrn_reflns_limit_h_max 25
_diffrn_reflns_limit_h_min -25
_diffrn_reflns_limit_k_max 8
_diffrn_reflns_limit_k_min -8
_diffrn_reflns_limit_l_max 11
_diffrn_reflns_limit_l_min -11
_diffrn_reflns_number 5086
_diffrn_reflns_theta_full 25.242
_diffrn_reflns_theta_max 25.903
_diffrn_reflns_theta_min 3.043
_exptl_absorpt_coefficient_mu 0.654
_exptl_absorpt_correction_type none
_exptl_crystal_colour plate
_exptl_crystal_density_diffrn 1.485
_exptl_crystal_description colourless
_exptl_crystal_F_000 664
_exptl_crystal_size_max 0.400
_exptl_crystal_size_mid 0.300
_exptl_crystal_size_min 0.100
_refine_diff_density_max 0.312
_refine_diff_density_min -0.247
_refine_ls_extinction_method none
_refine_ls_goodness_of_fit_ref 1.047
_refine_ls_hydrogen_treatment constr
_refine_ls_matrix_type full
_refine_ls_number_parameters 82
_refine_ls_number_reflns 1367
_refine_ls_number_restraints 0
_refine_ls_restrained_S_all 1.047
_refine_ls_R_factor_all 0.0318
_refine_ls_R_factor_gt 0.0264
_refine_ls_shift/su_max 0.001
_refine_ls_shift/su_mean 0.000
_refine_ls_structure_factor_coef Fsqd
_refine_ls_weighting_details 'w=1/[\s^2^(Fo^2^)+(0.0427P)^2^+0.4610P] where P=(Fo^2^+2Fc^2^)/3'
_refine_ls_weighting_scheme calc
_refine_ls_wR_factor_gt 0.0689
_refine_ls_wR_factor_ref 0.0706
_reflns_number_gt 1174
_reflns_number_total 1367
_reflns_threshold_expression 'I > 2\s(I)'
_cod_data_source_file lh5951sup1.cif
_cod_data_source_block L2
_cod_original_sg_symbol_H-M 'C 2/c'
_cod_database_code 2243318
_shelx_space_group_comment
;
The symmetry employed for this shelxl refinement is uniquely defined
by the following loop, which should always be used as a source of
symmetry information in preference to the above space-group names.
They are only intended as comments.
;
_shelx_estimated_absorpt_t_min 0.780
_shelx_estimated_absorpt_t_max 0.937

loop_
_space_group_symop_operation_xyz
'x, y, z'
'-x, y, -z+1/2'
'x+1/2, y+1/2, z'
'-x+1/2, y+1/2, -z+1/2'
'-x, -y, -z'
'x, -y, z-1/2'
'-x+1/2, -y+1/2, -z'
'x+1/2, -y+1/2, z-1/2'

loop_
_atom_site_type_symbol
_atom_site_label
_atom_site_fract_x
_atom_site_fract_y
_atom_site_fract_z
_atom_site_U_iso_or_equiv
_atom_site_adp_type
_atom_site_calc_flag
_atom_site_occupancy
_atom_site_disorder_assembly
_atom_site_disorder_group
S S1 0.90795(2) 0.54315(6) 0.52645(5) 0.03312(15) Uani d 1 . .
S S2 0.89795(2) 0.01187(6) 0.34452(5) 0.03987(16) Uani d 1 . .
N N1 0.75497(6) 0.42931(19) 0.55990(14) 0.0268(3) Uani d 1 . .
C C1 0.78592(7) 0.1989(2) 0.39521(15) 0.0253(3) Uani d 1 . .
C C2 0.79056(6) 0.3798(2) 0.45558(15) 0.0246(3) Uani d 1 . .
C C3 0.83585(8) 0.5281(2) 0.41003(18) 0.0303(4) Uani d 1 . .
H H3A 0.814637 0.651638 0.407231 0.036 Uiso calc 1 . .
H H3B 0.847038 0.498872 0.314291 0.036 Uiso calc 1 . .
C C4 0.93325(8) 0.2996(2) 0.54130(17) 0.0323(4) Uani d 1 . .
H H4A 0.970847 0.293157 0.608187 0.039 Uiso calc 1 . .
H H4B 0.899694 0.225955 0.581154 0.039 Uiso calc 1 . .
C C5 0.94907(7) 0.2061(2) 0.40278(18) 0.0319(4) Uani d 1 . .
H H5A 0.992794 0.159497 0.414165 0.038 Uiso calc 1 . .
H H5B 0.947061 0.302840 0.328648 0.038 Uiso calc 1 . .
C C6 0.82558(7) 0.1326(3) 0.27995(17) 0.0332(4) Uani d 1 . .
H H6A 0.836729 0.242364 0.223784 0.040 Uiso calc 1 . .
H H6B 0.800162 0.046620 0.217500 0.040 Uiso calc 1 . .

loop_
_atom_site_aniso_label
_atom_site_aniso_U_11
_atom_site_aniso_U_22
_atom_site_aniso_U_33
_atom_site_aniso_U_12
_atom_site_aniso_U_13
_atom_site_aniso_U_23
S1 0.0246(2) 0.0341(2) 0.0413(3) -0.01170(15) 0.00595(17) -0.01108(17)
S2 0.0336(3) 0.0307(2) 0.0562(3) -0.00329(16) 0.0090(2) -0.01143(19)
N1 0.0215(6) 0.0287(7) 0.0300(7) -0.0059(5) 0.0004(5) -0.0012(5)
C1 0.0196(7) 0.0326(8) 0.0231(8) -0.0055(6) -0.0017(6) 0.0008(6)
C2 0.0186(7) 0.0295(8) 0.0252(8) -0.0058(6) -0.0013(6) 0.0032(6)
C3 0.0266(8) 0.0289(8) 0.0356(9) -0.0071(6) 0.0044(6) 0.0035(7)
C4 0.0292(8) 0.0375(9) 0.0296(8) -0.0063(7) -0.0008(6) 0.0047(7)
C5 0.0226(7) 0.0330(8) 0.0402(9) -0.0016(6) 0.0039(6) -0.0010(7)
C6 0.0281(8) 0.0435(9) 0.0283(8) -0.0109(7) 0.0038(6) -0.0085(7)

loop_
_atom_type_symbol
_atom_type_description
_atom_type_scat_dispersion_real
_atom_type_scat_dispersion_imag
_atom_type_scat_source
C C 0.0033 0.0016 'International Tables Vol C Tables 4.2.6.8 and 6.1.1.4'
H H 0.0000 0.0000 'International Tables Vol C Tables 4.2.6.8 and 6.1.1.4'
N N 0.0061 0.0033 'International Tables Vol C Tables 4.2.6.8 and 6.1.1.4'
S S 0.1246 0.1234 'International Tables Vol C Tables 4.2.6.8 and 6.1.1.4'

loop_
_geom_angle_atom_site_label_1
_geom_angle_atom_site_label_2
_geom_angle_atom_site_label_3
_geom_angle_site_symmetry_1
_geom_angle_site_symmetry_3
_geom_angle
_geom_angle_publ_flag
C4 S1 C3 . . 102.85(8) ?
C5 S2 C6 . . 102.50(8) ?
C2 N1 C1 . 7_656 118.24(14) ?
N1 C1 C2 7_656 . 120.67(14) ?
N1 C1 C6 7_656 . 115.54(14) ?
C2 C1 C6 . . 123.79(13) ?
N1 C2 C1 . . 121.09(13) ?
N1 C2 C3 . . 116.07(14) ?
C1 C2 C3 . . 122.83(14) ?
C2 C3 S1 . . 112.86(11) ?
C2 C3 H3A . . 109.0 ?
S1 C3 H3A . . 109.0 ?
C2 C3 H3B . . 109.0 ?
S1 C3 H3B . . 109.0 ?
H3A C3 H3B . . 107.8 ?
C5 C4 S1 . . 115.28(11) ?
C5 C4 H4A . . 108.5 ?
S1 C4 H4A . . 108.5 ?
C5 C4 H4B . . 108.5 ?
S1 C4 H4B . . 108.5 ?
H4A C4 H4B . . 107.5 ?
C4 C5 S2 . . 115.13(11) ?
C4 C5 H5A . . 108.5 ?
S2 C5 H5A . . 108.5 ?
C4 C5 H5B . . 108.5 ?
S2 C5 H5B . . 108.5 ?
H5A C5 H5B . . 107.5 ?
C1 C6 S2 . . 113.75(11) ?
C1 C6 H6A . . 108.8 ?
S2 C6 H6A . . 108.8 ?
C1 C6 H6B . . 108.8 ?
S2 C6 H6B . . 108.8 ?
H6A C6 H6B . . 107.7 ?

loop_
_geom_bond_atom_site_label_1
_geom_bond_atom_site_label_2
_geom_bond_site_symmetry_2
_geom_bond_distance
_geom_bond_publ_flag
S1 C4 . 1.8025(17) ?
S1 C3 . 1.8168(17) ?
S2 C5 . 1.8062(16) ?
S2 C6 . 1.8171(18) ?
N1 C2 . 1.338(2) ?
N1 C1 7_656 1.3443(19) ?
C1 C2 . 1.401(2) ?
C1 C6 . 1.506(2) ?
C2 C3 . 1.506(2) ?
C3 H3A . 0.9800 ?
C3 H3B . 0.9800 ?
C4 C5 . 1.533(2) ?
C4 H4A . 0.9800 ?
C4 H4B . 0.9800 ?
C5 H5A . 0.9800 ?
C5 H5B . 0.9800 ?
C6 H6A . 0.9800 ?
C6 H6B . 0.9800 ?

loop_
_geom_hbond_atom_site_label_D
_geom_hbond_atom_site_label_H
_geom_hbond_atom_site_label_A
_geom_hbond_site_symmetry_A
_geom_hbond_distance_DH
_geom_hbond_distance_HA
_geom_hbond_distance_DA
_geom_hbond_angle_DHA
_geom_hbond_publ_flag
C4 H4B S2 6_556 0.98 3.02 3.7465(17) 132 no
C5 H5A S1 5_766 0.98 2.99 3.5248(16) 115 no
C6 H6A S1 6_565 0.98 2.92 3.8389(18) 157 no

loop_
_geom_torsion_atom_site_label_1
_geom_torsion_atom_site_label_2
_geom_torsion_atom_site_label_3
_geom_torsion_atom_site_label_4
_geom_torsion_site_symmetry_1
_geom_torsion_site_symmetry_2
_geom_torsion_site_symmetry_3
_geom_torsion_site_symmetry_4
_geom_torsion
_geom_torsion_publ_flag
C1 N1 C2 C1 7_656 . . . -0.5(2) ?
C1 N1 C2 C3 7_656 . . . -179.60(14) ?
N1 C1 C2 N1 7_656 . . . 0.6(2) ?
C6 C1 C2 N1 . . . . -178.56(14) ?
N1 C1 C2 C3 7_656 . . . 179.55(14) ?
C6 C1 C2 C3 . . . . 0.4(2) ?
N1 C2 C3 S1 . . . . 80.06(15) ?
C1 C2 C3 S1 . . . . -98.99(15) ?
C4 S1 C3 C2 . . . . 49.78(13) ?
C3 S1 C4 C5 . . . . 61.99(13) ?
S1 C4 C5 S2 . . . . -115.40(11) ?
C6 S2 C5 C4 . . . . 74.34(13) ?
N1 C1 C6 S2 7_656 . . . -86.52(14) ?
C2 C1 C6 S2 . . . . 92.63(17) ?
C5 S2 C6 C1 . . . . -77.62(13) ?

_cod_database_fobs_code 2243318
